data_8102509
loop_
_publ_author_name
'Wolfgang Frey'
'Mohammad Ibrahim'
'Volker J\"ager'

_publ_section_title
;
 Crystal structure of
 (2S,3S)-3-(aminomethyl)-3-(methylamino)pentane-1,2,5-triol
 bis(hydrochloride), [C7H20N2O3]Cl2
;
_journal_issue 4
_journal_name_full 'Zeitschrift f\"ur Kristallographie - New Crystal Structures'
_journal_page_first 585
_journal_volume 224
_journal_year 2009
_chemical_absolute_configuration ad
_chemical_formula_moiety 'C7 H20 N2 O3, 2(Cl)'
_chemical_formula_sum 'C7 H20 Cl2 N2 O3'
_chemical_formula_weight 251.15
_chemical_melting_point 442.0(10)
_chemical_name_systematic
;
(2S,3S)-3-(Aminomethyl)-3-(methylamino)-pentane-1,2,5-triol bis(hydrochloride)
;
_space_group_IT_number 19
_symmetry_cell_setting orthorhombic
_symmetry_space_group_name_Hall 'P 2ac 2ab'
_symmetry_space_group_name_H-M 'P 21 21 21'
_atom_sites_solution_hydrogens geom
_atom_sites_solution_primary direct
_atom_sites_solution_secondary difmap
_audit_creation_method SHELXL-97
_cell_angle_alpha 90.00
_cell_angle_beta 90.00
_cell_angle_gamma 90.00
_cell_formula_units_Z 4
_cell_length_a 7.9366(6)
_cell_length_b 11.2874(6)
_cell_length_c 13.7704(11)
_cell_measurement_reflns_used 30
_cell_measurement_temperature 293(2)
_cell_measurement_theta_max 25
_cell_measurement_theta_min 24
_cell_volume 1233.60(15)
_computing_cell_refinement 'Siemens P3/PC Data Collection System'
_computing_data_collection 'Siemens P3/PC Data Collection System'
_computing_data_reduction 'SHELXTL-plus, XDISK (Sheldrick, 1991)'
_computing_molecular_graphics 'SHELXTL-plus, XP (Sheldrick, 1991)'
_computing_structure_refinement 'SHELXL-97 (Sheldrick, 1997)'
_computing_structure_solution 'SHELXS-97 (Sheldrick, 1990)'
_diffrn_ambient_temperature 293(2)
_diffrn_measured_fraction_theta_full 0.964
_diffrn_measured_fraction_theta_max 0.964
_diffrn_measurement_device_type 'Nicolet P3'
_diffrn_measurement_method Wyckoff-Scan
_diffrn_radiation_monochromator graphite
_diffrn_radiation_source 'fine-focus sealed tube'
_diffrn_radiation_type CuK\a
_diffrn_radiation_wavelength 1.54178
_diffrn_reflns_av_R_equivalents 0.0398
_diffrn_reflns_av_sigmaI/netI 0.0424
_diffrn_reflns_limit_h_max 9
_diffrn_reflns_limit_h_min -9
_diffrn_reflns_limit_k_max 11
_diffrn_reflns_limit_k_min -11
_diffrn_reflns_limit_l_max 16
_diffrn_reflns_limit_l_min -16
_diffrn_reflns_number 2388
_diffrn_reflns_theta_full 67.98
_diffrn_reflns_theta_max 67.98
_diffrn_reflns_theta_min 5.07
_diffrn_standards_decay_% 5
_diffrn_standards_interval_count 50
_diffrn_standards_number 3
_exptl_absorpt_coefficient_mu 4.663
_exptl_absorpt_correction_T_max 1.000
_exptl_absorpt_correction_T_min 0.228
_exptl_absorpt_correction_type psi-scan
_exptl_absorpt_process_details 'North et al., 1968'
_exptl_crystal_colour colourless
_exptl_crystal_density_diffrn 1.352
_exptl_crystal_density_method 'not measured'
_exptl_crystal_description plates
_exptl_crystal_F_000 536
_exptl_crystal_size_max 0.7
_exptl_crystal_size_mid 0.45
_exptl_crystal_size_min 0.15
_refine_diff_density_max 0.535
_refine_diff_density_min -0.420
_refine_diff_density_rms 0.080
_refine_ls_abs_structure_details 'Flack H D (1983), Acta Cryst. A39, 876-881'
_refine_ls_abs_structure_Flack -0.03(3)
_refine_ls_extinction_coef 0.0149(13)
_refine_ls_extinction_expression Fc^*^=kFc[1+0.001xFc^2^\l^3^/sin(2\q)]^-1/4^
_refine_ls_extinction_method SHELXL
_refine_ls_goodness_of_fit_ref 1.059
_refine_ls_hydrogen_treatment riding
_refine_ls_matrix_type full
_refine_ls_number_parameters 132
_refine_ls_number_reflns 2048
_refine_ls_number_restraints 0
_refine_ls_restrained_S_all 1.059
_refine_ls_R_factor_all 0.0574
_refine_ls_R_factor_gt 0.0525
_refine_ls_shift/su_max 0.000
_refine_ls_shift/su_mean 0.000
_refine_ls_structure_factor_coef Fsqd
_refine_ls_weighting_details 'calc w=1/[\s^2^(Fo^2^)+(0.0607P)^2^+1.9459P] where P=(Fo^2^+2Fc^2^)/3'
_refine_ls_weighting_scheme calc
_refine_ls_wR_factor_gt 0.1292
_refine_ls_wR_factor_ref 0.1363
_reflns_number_gt 1864
_reflns_number_total 2048
_reflns_threshold_expression >2sigma(I)
_cod_data_source_file 1267-2708.cff
_cod_data_source_block wf1419mm
_cod_depositor_comments
;
The following automatic conversions were performed:
'_exptl_absorpt_correction_type' value 'Psi-Scan' changed to 'psi-scan'
according to '/home/saulius/struct/CIF-dictionaries/cif_core.dic'
dictionary named 'cif_core.dic' version 2.4.1 from 2010-06-29.

Automatic conversion script
Id: cif_fix_enum 1555 2011-01-17 13:19:09Z saulius 

The following automatic conversions were performed:

'_chemical_melting_point' value '441-443 K' was changed to
'442.0(10)' - the average value was taken and precision was
estimated.

Automatic conversion script
Id: cif_fix_values 1569 2011-02-09 13:29:24Z adriana 
;
_cod_database_code 8102509

loop_
_symmetry_equiv_pos_as_xyz
'x, y, z'
'-x+1/2, -y, z+1/2'
'-x, y+1/2, -z+1/2'
'x+1/2, -y+1/2, -z'

loop_
_atom_site_label
_atom_site_type_symbol
_atom_site_fract_x
_atom_site_fract_y
_atom_site_fract_z
_atom_site_U_iso_or_equiv
_atom_site_adp_type
_atom_site_occupancy
_atom_site_symmetry_multiplicity
_atom_site_Wyckoff_symbol
_atom_site_calc_flag
_atom_site_refinement_flags
_atom_site_disorder_assembly
_atom_site_disorder_group
Cl1 Cl 0.92959(15) 0.90038(10) 0.91678(8) 0.0458(3) Uani 1 4 a d . . .
Cl2 Cl 0.42745(14) 0.68294(9) 0.69026(7) 0.0392(3) Uani 1 4 a d . . .
N1 N 1.0571(5) 0.5349(3) 1.0442(2) 0.0329(8) Uani 1 4 a d . . .
H1A H 1.0266 0.4726 1.0810 0.039 Uiso 1 4 a calc R . .
H1B H 1.1704 0.5367 1.0432 0.039 Uiso 1 4 a calc R . .
O1 O 0.7664(4) 0.5794(5) 0.7687(3) 0.0684(13) Uani 1 4 a d . . .
H1 H 0.6842 0.6114 0.7439 0.103 Uiso 1 4 a calc R . .
C1 C 0.7131(6) 0.5057(5) 0.8462(4) 0.0513(13) Uani 1 4 a d . . .
H1C H 0.7332 0.4235 0.8292 0.062 Uiso 1 4 a calc R . .
H1D H 0.5930 0.5159 0.8562 0.062 Uiso 1 4 a calc R . .
N2 N 1.1031(5) 0.5629(4) 0.7737(2) 0.0376(9) Uani 1 4 a d . . .
H2A H 1.1637 0.6155 0.7406 0.056 Uiso 1 4 a calc R . .
H2B H 0.9986 0.5610 0.7503 0.056 Uiso 1 4 a calc R . .
H2C H 1.1497 0.4915 0.7680 0.056 Uiso 1 4 a calc R . .
O2 O 0.7392(5) 0.4631(4) 1.0158(3) 0.0562(11) Uani 1 4 a d . . .
H2 H 0.6450 0.4869 1.0304 0.084 Uiso 1 4 a calc R . .
C2 C 0.8059(5) 0.5348(4) 0.9394(3) 0.0353(10) Uani 1 4 a d . . .
H2D H 0.7862 0.6183 0.9553 0.042 Uiso 1 4 a calc R . .
O3 O 1.3044(5) 0.3813(3) 0.8433(3) 0.0541(10) Uani 1 4 a d . . .
H3 H 1.3876 0.3397 0.8342 0.081 Uiso 1 4 a calc R . .
C3 C 0.9961(5) 0.5115(4) 0.9403(3) 0.0277(9) Uani 1 4 a d . . .
C4 C 1.0340(5) 0.3792(4) 0.9201(4) 0.0365(10) Uani 1 4 a d . . .
H4A H 0.9699 0.3323 0.9661 0.044 Uiso 1 4 a calc R . .
H4B H 0.9915 0.3605 0.8558 0.044 Uiso 1 4 a calc R . .
C5 C 1.2148(6) 0.3390(4) 0.9249(4) 0.0432(11) Uani 1 4 a d . . .
H5A H 1.2666 0.3686 0.9839 0.052 Uiso 1 4 a calc R . .
H5B H 1.2193 0.2531 0.9264 0.052 Uiso 1 4 a calc R . .
C6 C 1.0986(5) 0.5974(4) 0.8777(3) 0.0296(8) Uani 1 4 a d . . .
H6A H 1.0503 0.6761 0.8833 0.036 Uiso 1 4 a calc R . .
H6B H 1.2129 0.6009 0.9024 0.036 Uiso 1 4 a calc R . .
C7 C 0.9976(8) 0.6445(5) 1.0939(4) 0.0530(14) Uani 1 4 a d . . .
H7A H 1.0583 0.6547 1.1536 0.080 Uiso 1 4 a calc R . .
H7B H 0.8793 0.6377 1.1075 0.080 Uiso 1 4 a calc R . .
H7C H 1.0167 0.7116 1.0526 0.080 Uiso 1 4 a calc R . .

loop_
_atom_site_aniso_label
_atom_site_aniso_U_11
_atom_site_aniso_U_22
_atom_site_aniso_U_33
_atom_site_aniso_U_23
_atom_site_aniso_U_13
_atom_site_aniso_U_12
Cl1 0.0454(6) 0.0389(7) 0.0531(6) 0.0038(5) -0.0047(5) 0.0012(5)
Cl2 0.0387(5) 0.0324(6) 0.0466(5) -0.0050(4) 0.0055(5) -0.0083(5)
N1 0.0423(18) 0.0290(19) 0.0273(15) 0.0027(13) 0.0029(15) 0.0054(16)
O1 0.0406(19) 0.110(4) 0.054(2) 0.016(2) -0.0075(16) 0.003(2)
C1 0.037(3) 0.047(3) 0.070(3) 0.003(3) -0.010(2) -0.003(2)
N2 0.043(2) 0.040(2) 0.0301(17) 0.0006(15) 0.0064(14) -0.0084(17)
O2 0.0428(19) 0.054(2) 0.072(2) 0.0322(19) 0.0214(17) 0.0080(17)
C2 0.0289(19) 0.028(3) 0.049(3) 0.012(2) 0.0034(18) -0.0004(17)
O3 0.051(2) 0.046(2) 0.065(2) 0.0146(18) 0.0182(18) 0.0186(17)
C3 0.0333(19) 0.020(2) 0.0295(19) 0.0001(16) 0.0033(15) 0.0015(16)
C4 0.043(2) 0.018(2) 0.048(2) 0.0001(18) 0.0084(19) -0.0006(17)
C5 0.052(3) 0.025(3) 0.052(3) 0.005(2) 0.009(2) 0.010(2)
C6 0.041(2) 0.020(2) 0.0279(17) 0.0002(15) 0.0042(16) -0.0039(17)
C7 0.075(3) 0.045(3) 0.039(2) -0.013(2) 0.002(2) 0.019(2)

loop_
_atom_type_symbol
_atom_type_description
_atom_type_scat_dispersion_real
_atom_type_scat_dispersion_imag
_atom_type_scat_source
C C 0.0181 0.0091 'International Tables Vol C Tables 4.2.6.8 and 6.1.1.4'
H H 0.0000 0.0000 'International Tables Vol C Tables 4.2.6.8 and 6.1.1.4'
N N 0.0311 0.0180 'International Tables Vol C Tables 4.2.6.8 and 6.1.1.4'
O O 0.0492 0.0322 'International Tables Vol C Tables 4.2.6.8 and 6.1.1.4'
Cl Cl 0.3639 0.7018 'International Tables Vol C Tables 4.2.6.8 and 6.1.1.4'

loop_
_geom_angle_atom_site_label_1
_geom_angle_atom_site_label_2
_geom_angle_atom_site_label_3
_geom_angle
_geom_angle_site_symmetry_1
_geom_angle_site_symmetry_3
_geom_angle_publ_flag
C7 N1 C3 118.1(4) . . ?
C7 N1 H1A 107.8 . . ?
C3 N1 H1A 107.8 . . ?
C7 N1 H1B 107.8 . . ?
C3 N1 H1B 107.8 . . ?
H1A N1 H1B 107.1 . . ?
C1 O1 H1 109.5 . . ?
O1 C1 C2 111.4(4) . . ?
O1 C1 H1C 109.3 . . ?
C2 C1 H1C 109.3 . . ?
O1 C1 H1D 109.3 . . ?
C2 C1 H1D 109.3 . . ?
H1C C1 H1D 108.0 . . ?
C6 N2 H2A 109.5 . . ?
C6 N2 H2B 109.5 . . ?
H2A N2 H2B 109.5 . . ?
C6 N2 H2C 109.5 . . ?
H2A N2 H2C 109.5 . . ?
H2B N2 H2C 109.5 . . ?
C2 O2 H2 109.5 . . ?
O2 C2 C1 108.7(4) . . ?
O2 C2 C3 105.1(3) . . ?
C1 C2 C3 116.7(4) . . ?
O2 C2 H2D 108.7 . . ?
C1 C2 H2D 108.7 . . ?
C3 C2 H2D 108.7 . . ?
C5 O3 H3 109.5 . . ?
C6 C3 C2 114.2(3) . . ?
C6 C3 N1 104.4(3) . . ?
C2 C3 N1 106.8(3) . . ?
C6 C3 C4 114.0(3) . . ?
C2 C3 C4 110.8(4) . . ?
N1 C3 C4 105.8(3) . . ?
C5 C4 C3 117.9(4) . . ?
C5 C4 H4A 107.8 . . ?
C3 C4 H4A 107.8 . . ?
C5 C4 H4B 107.8 . . ?
C3 C4 H4B 107.8 . . ?
H4A C4 H4B 107.2 . . ?
O3 C5 C4 110.0(4) . . ?
O3 C5 H5A 109.7 . . ?
C4 C5 H5A 109.7 . . ?
O3 C5 H5B 109.7 . . ?
C4 C5 H5B 109.7 . . ?
H5A C5 H5B 108.2 . . ?
N2 C6 C3 112.9(3) . . ?
N2 C6 H6A 109.0 . . ?
C3 C6 H6A 109.0 . . ?
N2 C6 H6B 109.0 . . ?
C3 C6 H6B 109.0 . . ?
H6A C6 H6B 107.8 . . ?
N1 C7 H7A 109.5 . . ?
N1 C7 H7B 109.5 . . ?
H7A C7 H7B 109.5 . . ?
N1 C7 H7C 109.5 . . ?
H7A C7 H7C 109.5 . . ?
H7B C7 H7C 109.5 . . ?

loop_
_geom_bond_atom_site_label_1
_geom_bond_atom_site_label_2
_geom_bond_distance
_geom_bond_site_symmetry_2
_geom_bond_publ_flag
N1 C7 1.490(6) . ?
N1 C3 1.533(5) . ?
N1 H1A 0.9000 . ?
N1 H1B 0.9000 . ?
O1 C1 1.418(7) . ?
O1 H1 0.8200 . ?
C1 C2 1.516(7) . ?
C1 H1C 0.9700 . ?
C1 H1D 0.9700 . ?
N2 C6 1.485(5) . ?
N2 H2A 0.8900 . ?
N2 H2B 0.8900 . ?
N2 H2C 0.8900 . ?
O2 C2 1.429(5) . ?
O2 H2 0.8200 . ?
C2 C3 1.532(6) . ?
C2 H2D 0.9800 . ?
O3 C5 1.414(6) . ?
O3 H3 0.8200 . ?
C3 C6 1.531(5) . ?
C3 C4 1.549(6) . ?
C4 C5 1.507(6) . ?
C4 H4A 0.9700 . ?
C4 H4B 0.9700 . ?
C5 H5A 0.9700 . ?
C5 H5B 0.9700 . ?
C6 H6A 0.9700 . ?
C6 H6B 0.9700 . ?
C7 H7A 0.9600 . ?
C7 H7B 0.9600 . ?
C7 H7C 0.9600 . ?

loop_
_geom_torsion_atom_site_label_1
_geom_torsion_atom_site_label_2
_geom_torsion_atom_site_label_3
_geom_torsion_atom_site_label_4
_geom_torsion
_geom_torsion_site_symmetry_1
_geom_torsion_site_symmetry_2
_geom_torsion_site_symmetry_3
_geom_torsion_site_symmetry_4
_geom_torsion_publ_flag
O1 C1 C2 O2 176.3(4) . . . . ?
O1 C1 C2 C3 -65.1(6) . . . . ?
O2 C2 C3 C6 -168.4(4) . . . . ?
C1 C2 C3 C6 71.1(5) . . . . ?
O2 C2 C3 N1 -53.6(4) . . . . ?
C1 C2 C3 N1 -174.1(4) . . . . ?
O2 C2 C3 C4 61.2(5) . . . . ?
C1 C2 C3 C4 -59.3(5) . . . . ?
C7 N1 C3 C6 75.4(5) . . . . ?
C7 N1 C3 C2 -45.9(5) . . . . ?
C7 N1 C3 C4 -164.1(4) . . . . ?
C6 C3 C4 C5 53.5(5) . . . . ?
C2 C3 C4 C5 -176.0(4) . . . . ?
N1 C3 C4 C5 -60.6(5) . . . . ?
C3 C4 C5 O3 -72.9(5) . . . . ?
C2 C3 C6 N2 -83.2(4) . . . . ?
N1 C3 C6 N2 160.5(3) . . . . ?
C4 C3 C6 N2 45.5(5) . . . . ?

loop_
_cod_related_entry_id
_cod_related_entry_database
_cod_related_entry_code
1 ChemSpider 30653968
